data_9001297
loop_
_publ_author_name
'Paquette, J.'
'Reeder, R. J.'

_publ_section_title
;
 Single-crystal X-ray structure refinements of two biogenic magnesian calcite
 crystals
 sample LS
;
_journal_name_full 'American Mineralogist'
_journal_page_first 1151
_journal_page_last 1158
_journal_volume 75
_journal_year 1990
_chemical_formula_sum 'C Ca0.936 Mg0.064 O3'
_chemical_name_mineral Calcite
_space_group_IT_number 167
_symmetry_space_group_name_Hall '-R 3 2"c'
_symmetry_space_group_name_H-M 'R -3 c :H'
_cell_angle_alpha 90
_cell_angle_beta 90
_cell_angle_gamma 120
_cell_length_a 4.9673
_cell_length_b 4.9673
_cell_length_c 16.9631
_cell_formula_units_Z 6
_cell_volume 362.474
_database_code_amcsd 0001327
_exptl_crystal_density_diffrn 2.723
_cod_original_sg_symbol_H-M 'R -3 2/c'
_cod_original_formula_sum '(Ca.936 Mg.064) C O3'
_cod_database_code 9001297

loop_
_space_group_symop_operation_xyz
x,y,z
2/3+x,1/3+y,1/3+z
1/3+x,2/3+y,2/3+z
x,x-y,1/2+z
2/3+x,1/3+x-y,5/6+z
1/3+x,2/3+x-y,1/6+z
y,x,1/2-z
2/3+y,1/3+x,5/6-z
1/3+y,2/3+x,1/6-z
-x+y,y,1/2+z
2/3-x+y,1/3+y,5/6+z
1/3-x+y,2/3+y,1/6+z
-x,-x+y,1/2-z
2/3-x,1/3-x+y,5/6-z
1/3-x,2/3-x+y,1/6-z
-y,-x,1/2+z
2/3-y,1/3-x,5/6+z
1/3-y,2/3-x,1/6+z
x-y,-y,1/2-z
2/3+x-y,1/3-y,5/6-z
1/3+x-y,2/3-y,1/6-z
y,-x+y,-z
2/3+y,1/3-x+y,1/3-z
1/3+y,2/3-x+y,2/3-z
-x+y,-x,z
2/3-x+y,1/3-x,1/3+z
1/3-x+y,2/3-x,2/3+z
-x,-y,-z
2/3-x,1/3-y,1/3-z
1/3-x,2/3-y,2/3-z
-y,x-y,z
2/3-y,1/3+x-y,1/3+z
1/3-y,2/3+x-y,2/3+z
x-y,x,-z
2/3+x-y,1/3+x,1/3-z
1/3+x-y,2/3+x,2/3-z

loop_
_atom_site_aniso_label
_atom_site_aniso_U_11
_atom_site_aniso_U_22
_atom_site_aniso_U_33
_atom_site_aniso_U_12
_atom_site_aniso_U_13
_atom_site_aniso_U_23
Ca 0.01509 0.01509 0.01429 0.00755 0.00000 0.00000
Mg 0.01509 0.01509 0.01429 0.00755 0.00000 0.00000
C 0.01284 0.01284 0.01720 0.00642 0.00000 0.00000
O 0.01697 0.03356 0.03061 0.01678 -0.00444 -0.00887

loop_
_atom_site_label
_atom_site_fract_x
_atom_site_fract_y
_atom_site_fract_z
_atom_site_occupancy
Ca 0.00000 0.00000 0.00000 0.93600
Mg 0.00000 0.00000 0.00000 0.06400
C 0.00000 0.00000 0.25000 1.00000
O 0.25750 0.00000 0.25000 1.00000

loop_
_cod_related_entry_id
_cod_related_entry_database
_cod_related_entry_code
1 AMCSD 0001327
